data_7243546
loop_
_publ_author_name
'Liu, Qing'
'Zhang, Lin-Yan'
'Bao, Yu-Mei'
'Zhang, Na'
'Zhang, Jian-Yong'
'Xing, Yuan-Yuan'
'Deng, Wei'
'Liu, Zhen-Jiang'

_publ_section_title
;
 Structures and catalytic oxidative coupling reaction of four Co-MOFs
 modified with R-isophthalic acid (R&#xE001;H, OH and COOH) and trigonal
 ligands
;
_journal_issue 43
_journal_name_full CrystEngComm
_journal_page_first 7590
_journal_page_last 7601
_journal_paper_doi 10.1039/D1CE01221E
_journal_volume 23
_journal_year 2021
_chemical_formula_moiety 'C22 H14 Co N2 O4'
_chemical_formula_sum 'C22 H14 Co N2 O4'
_chemical_formula_weight 429.28
_space_group_crystal_system trigonal
_space_group_IT_number 148
_space_group_name_Hall '-R 3'
_space_group_name_H-M_alt 'R -3 :H'
_atom_sites_solution_hydrogens geom
_atom_sites_solution_primary dual
_audit_creation_date 2021-09-08
_audit_creation_method
;
Olex2 1.5
(compiled 2021.07.19 svn.r715e62df for OlexSys, GUI svn.r6383)
;
_audit_update_record
;
2021-09-10 deposited with the CCDC.	2021-09-22 downloaded from the CCDC.
;
_cell_angle_alpha 90
_cell_angle_beta 90
_cell_angle_gamma 120
_cell_formula_units_Z 18
_cell_length_a 27.0844(11)
_cell_length_b 27.0844(11)
_cell_length_c 22.219(2)
_cell_measurement_reflns_used 2562
_cell_measurement_temperature 297
_cell_measurement_theta_max 23
_cell_measurement_theta_min 3
_cell_volume 14115.4(15)
_computing_molecular_graphics 'Olex2 1.5 (Dolomanov et al., 2009)'
_computing_publication_material 'Olex2 1.5 (Dolomanov et al., 2009)'
_computing_structure_refinement 'SHELXL 2018/3 (Sheldrick, 2015)'
_computing_structure_solution 'SHELXT  (Sheldrick, 2015)'
_diffrn_ambient_temperature 297
_diffrn_measured_fraction_theta_full 0.995
_diffrn_measured_fraction_theta_max 0.995
_diffrn_measurement_device_type CCD
_diffrn_radiation_type CuK\a
_diffrn_radiation_wavelength 1.54184
_diffrn_reflns_av_R_equivalents 0.0384
_diffrn_reflns_av_unetI/netI 0.0620
_diffrn_reflns_Laue_measured_fraction_full 0.995
_diffrn_reflns_Laue_measured_fraction_max 0.995
_diffrn_reflns_limit_h_max 28
_diffrn_reflns_limit_h_min -30
_diffrn_reflns_limit_k_max 32
_diffrn_reflns_limit_k_min -32
_diffrn_reflns_limit_l_max 21
_diffrn_reflns_limit_l_min -26
_diffrn_reflns_number 11473
_diffrn_reflns_point_group_measured_fraction_full 0.995
_diffrn_reflns_point_group_measured_fraction_max 0.995
_diffrn_reflns_theta_full 66.579
_diffrn_reflns_theta_max 66.579
_diffrn_reflns_theta_min 4.263
_exptl_absorpt_coefficient_mu 4.457
_exptl_absorpt_correction_T_max 0.9511
_exptl_absorpt_correction_T_min 0.8743
_exptl_absorpt_correction_type multi-scan
_exptl_absorpt_process_details SADABS
_exptl_crystal_colour colourless
_exptl_crystal_colour_primary colourless
_exptl_crystal_density_diffrn 0.909
_exptl_crystal_description block
_exptl_crystal_F_000 3942
_exptl_crystal_size_max 0.15
_exptl_crystal_size_mid 0.1
_exptl_crystal_size_min 0.08
_refine_diff_density_max 0.365
_refine_diff_density_min -0.681
_refine_diff_density_rms 0.057
_refine_ls_extinction_method none
_refine_ls_goodness_of_fit_ref 1.035
_refine_ls_hydrogen_treatment constr
_refine_ls_matrix_type full
_refine_ls_number_parameters 262
_refine_ls_number_reflns 5527
_refine_ls_number_restraints 0
_refine_ls_restrained_S_all 1.035
_refine_ls_R_factor_all 0.0914
_refine_ls_R_factor_gt 0.0651
_refine_ls_shift/su_max 0.000
_refine_ls_shift/su_mean 0.000
_refine_ls_structure_factor_coef Fsqd
_refine_ls_weighting_details 'w=1/[\s^2^(Fo^2^)+(0.0841P)^2^+37.7020P] where P=(Fo^2^+2Fc^2^)/3'
_refine_ls_weighting_scheme calc
_refine_ls_wR_factor_gt 0.1736
_refine_ls_wR_factor_ref 0.1891
_reflns_Friedel_coverage 0.000
_reflns_number_gt 3769
_reflns_number_total 5527
_reflns_threshold_expression 'I > 2\s(I)'
_cod_data_source_file d1ce01221e3.cif
_cod_data_source_block 1_sq
_cod_depositor_comments 'Adding full bibliography for 7243546--7243549.cif.'
_cod_original_cell_volume 14115.3(18)
_cod_original_sg_symbol_H-M 'R -3'
_cod_database_code 7243546
_shelx_shelxl_version_number 2018/3
_shelx_space_group_comment
;
The symmetry employed for this shelxl refinement is uniquely defined
by the following loop, which should always be used as a source of
symmetry information in preference to the above space-group names.
They are only intended as comments.
;
_shelx_estimated_absorpt_t_max 0.717
_shelx_estimated_absorpt_t_min 0.555
_olex2_refinement_description
;
1. Fixed Uiso
 At 1.2 times of:
  All C(H) groups
2.a Aromatic/amide H refined with riding coordinates:
 C3(H3), C5(H5), C6(H6), C7(H7), C9(H9), C10(H10), C12(H12), C13(H13),
 C15(H15), C16(H16), C17(H17), C19(H19), C20(H20), C22(H22)
;
_platon_squeeze_void_probe_radius 1.20
_olex2_submission_special_instructions 'No special instructions were received'

loop_
_space_group_symop_operation_xyz
'x, y, z'
'-y, x-y, z'
'-x+y, -x, z'
'x+2/3, y+1/3, z+1/3'
'-y+2/3, x-y+1/3, z+1/3'
'-x+y+2/3, -x+1/3, z+1/3'
'x+1/3, y+2/3, z+2/3'
'-y+1/3, x-y+2/3, z+2/3'
'-x+y+1/3, -x+2/3, z+2/3'
'-x, -y, -z'
'y, -x+y, -z'
'x-y, x, -z'
'-x+2/3, -y+1/3, -z+1/3'
'y+2/3, -x+y+1/3, -z+1/3'
'x-y+2/3, x+1/3, -z+1/3'
'-x+1/3, -y+2/3, -z+2/3'
'y+1/3, -x+y+2/3, -z+2/3'
'x-y+1/3, x+2/3, -z+2/3'

loop_
_atom_site_label
_atom_site_type_symbol
_atom_site_fract_x
_atom_site_fract_y
_atom_site_fract_z
_atom_site_U_iso_or_equiv
_atom_site_adp_type
_atom_site_occupancy
_atom_site_site_symmetry_order
_atom_site_calc_flag
_atom_site_refinement_flags_posn
_atom_site_refinement_flags_adp
_atom_site_refinement_flags_occupancy
_atom_site_disorder_assembly
_atom_site_disorder_group
Co1 Co 0.47951(2) -0.00097(2) 0.91137(3) 0.0455(2) Uani 1 1 d . . . . .
O1 O 0.41539(13) 0.00853(13) 0.86396(16) 0.0573(8) Uani 1 1 d . . . . .
O2 O 0.47363(13) -0.00937(13) 0.81309(17) 0.0637(9) Uani 1 1 d . . . . .
O3 O 0.32890(13) 0.10733(13) 0.65664(17) 0.0609(9) Uani 1 1 d . . . . .
O4 O 0.33464(12) 0.11129(12) 0.75515(17) 0.0548(8) Uani 1 1 d . . . . .
N1 N 0.43677(13) -0.09113(13) 0.91569(17) 0.0471(9) Uani 1 1 d . . . . .
N2 N 0.53038(14) 0.09089(13) 0.90932(19) 0.0508(10) Uani 1 1 d . . . . .
C1 C 0.43422(19) 0.00193(17) 0.8147(3) 0.0535(12) Uani 1 1 d . . . . .
C2 C 0.40892(17) 0.00854(18) 0.7564(2) 0.0532(12) Uani 1 1 d . . . . .
C3 C 0.38248(17) 0.04161(16) 0.7571(2) 0.0502(12) Uani 1 1 d . . . . .
H3 H 0.378305 0.056492 0.793185 0.060 Uiso 1 1 calc R U . . .
C4 C 0.36277(17) 0.05211(17) 0.7048(2) 0.0498(12) Uani 1 1 d . . . . .
C5 C 0.3678(2) 0.02846(19) 0.6512(3) 0.0596(13) Uani 1 1 d . . . . .
H5 H 0.354293 0.035247 0.615441 0.072 Uiso 1 1 calc R U . . .
C6 C 0.3930(2) -0.0052(2) 0.6511(3) 0.0693(15) Uani 1 1 d . . . . .
H6 H 0.395137 -0.022117 0.615554 0.083 Uiso 1 1 calc R U . . .
C7 C 0.4147(2) -0.0138(2) 0.7033(3) 0.0653(14) Uani 1 1 d . . . . .
H7 H 0.433385 -0.034689 0.702569 0.078 Uiso 1 1 calc R U . . .
C8 C 0.34000(16) 0.09256(17) 0.7054(3) 0.0494(12) Uani 1 1 d . . . . .
C9 C 0.46003(18) -0.11832(18) 0.8877(2) 0.0578(13) Uani 1 1 d . . . . .
H9 H 0.494309 -0.096401 0.867433 0.069 Uiso 1 1 calc R U . . .
C10 C 0.43631(17) -0.17710(17) 0.8868(3) 0.0590(14) Uani 1 1 d . . . . .
H10 H 0.454322 -0.193666 0.866368 0.071 Uiso 1 1 calc R U . . .
C11 C 0.38566(16) -0.21063(16) 0.9167(2) 0.0478(11) Uani 1 1 d . . . . .
C12 C 0.36135(16) -0.18295(16) 0.9462(2) 0.0510(12) Uani 1 1 d . . . . .
H12 H 0.327099 -0.203891 0.966772 0.061 Uiso 1 1 calc R U . . .
C13 C 0.38800(16) -0.12446(17) 0.9450(2) 0.0541(13) Uani 1 1 d . . . . .
H13 H 0.371121 -0.106961 0.965841 0.065 Uiso 1 1 calc R U . . .
C14 C 0.35857(17) -0.27376(16) 0.9181(2) 0.0476(11) Uani 1 1 d . . . . .
C15 C 0.29960(17) -0.30788(17) 0.9183(2) 0.0506(12) Uani 1 1 d . . . . .
H15 H 0.276949 -0.291022 0.918602 0.061 Uiso 1 1 calc R U . . .
C16 C 0.51296(17) 0.12363(17) 0.9368(2) 0.0523(12) Uani 1 1 d . . . . .
H16 H 0.477249 0.105625 0.954957 0.063 Uiso 1 1 calc R U . . .
C17 C 0.54467(17) 0.18235(17) 0.9398(2) 0.0541(12) Uani 1 1 d . . . . .
H17 H 0.530584 0.202860 0.959808 0.065 Uiso 1 1 calc R U . . .
C18 C 0.59787(16) 0.21038(16) 0.9124(2) 0.0467(11) Uani 1 1 d . . . . .
C19 C 0.61570(17) 0.17726(16) 0.8825(2) 0.0511(12) Uani 1 1 d . . . . .
H19 H 0.650359 0.194169 0.862146 0.061 Uiso 1 1 calc R U . . .
C20 C 0.58116(18) 0.11861(17) 0.8832(2) 0.0526(12) Uani 1 1 d . . . . .
H20 H 0.594498 0.097046 0.863968 0.063 Uiso 1 1 calc R U . . .
C21 C 0.63345(16) 0.27386(16) 0.9140(2) 0.0463(11) Uani 1 1 d . . . . .
C22 C 0.60766(16) 0.30723(16) 0.9140(2) 0.0477(11) Uani 1 1 d . . . . .
H22 H 0.568102 0.289750 0.914010 0.057 Uiso 1 1 calc R U . . .

loop_
_atom_site_aniso_label
_atom_site_aniso_U_11
_atom_site_aniso_U_22
_atom_site_aniso_U_33
_atom_site_aniso_U_23
_atom_site_aniso_U_13
_atom_site_aniso_U_12
Co1 0.0249(3) 0.0238(3) 0.0868(6) 0.0053(3) 0.0018(3) 0.0114(3)
O1 0.0428(17) 0.0469(18) 0.084(2) 0.0069(17) 0.0004(17) 0.0240(15)
O2 0.0463(18) 0.0522(19) 0.104(3) 0.0047(18) -0.0051(18) 0.0329(16)
O3 0.0404(17) 0.0476(18) 0.096(3) 0.0092(18) -0.0054(17) 0.0230(15)
O4 0.0350(16) 0.0332(15) 0.100(3) -0.0048(17) -0.0056(16) 0.0197(13)
N1 0.0266(17) 0.0232(16) 0.087(3) 0.0028(17) 0.0022(17) 0.0090(14)
N2 0.0302(18) 0.0269(17) 0.097(3) 0.0043(18) 0.0053(19) 0.0157(15)
C1 0.040(2) 0.030(2) 0.090(4) 0.009(2) 0.007(3) 0.0164(19)
C2 0.034(2) 0.035(2) 0.090(4) 0.000(2) -0.002(2) 0.0171(19)
C3 0.031(2) 0.025(2) 0.091(4) 0.003(2) -0.001(2) 0.0116(17)
C4 0.028(2) 0.027(2) 0.091(4) -0.003(2) -0.008(2) 0.0121(17)
C5 0.053(3) 0.046(3) 0.085(4) -0.003(3) -0.008(3) 0.028(2)
C6 0.082(4) 0.054(3) 0.085(4) -0.008(3) -0.008(3) 0.044(3)
C7 0.065(3) 0.044(3) 0.100(4) -0.008(3) -0.005(3) 0.037(3)
C8 0.023(2) 0.025(2) 0.089(4) -0.002(2) -0.004(2) 0.0046(17)
C9 0.033(2) 0.031(2) 0.105(4) 0.008(2) 0.013(2) 0.0129(19)
C10 0.033(2) 0.029(2) 0.115(4) 0.001(2) 0.007(2) 0.0158(19)
C11 0.0250(19) 0.028(2) 0.092(3) 0.002(2) -0.001(2) 0.0140(17)
C12 0.0228(19) 0.028(2) 0.098(4) 0.000(2) -0.001(2) 0.0092(17)
C13 0.026(2) 0.029(2) 0.107(4) 0.003(2) -0.004(2) 0.0134(18)
C14 0.032(2) 0.030(2) 0.080(3) 0.001(2) 0.000(2) 0.0146(17)
C15 0.030(2) 0.031(2) 0.093(4) 0.002(2) -0.001(2) 0.0169(18)
C16 0.025(2) 0.032(2) 0.097(4) 0.009(2) 0.008(2) 0.0128(17)
C17 0.032(2) 0.033(2) 0.099(4) -0.001(2) 0.005(2) 0.0174(19)
C18 0.028(2) 0.029(2) 0.083(3) 0.005(2) -0.003(2) 0.0141(17)
C19 0.030(2) 0.027(2) 0.094(4) 0.008(2) 0.011(2) 0.0124(17)
C20 0.039(2) 0.026(2) 0.091(4) 0.000(2) 0.006(2) 0.0148(19)
C21 0.032(2) 0.026(2) 0.076(3) -0.002(2) 0.001(2) 0.0113(17)
C22 0.0229(19) 0.029(2) 0.090(3) 0.003(2) 0.001(2) 0.0123(16)

loop_
_atom_type_symbol
_atom_type_description
_atom_type_scat_dispersion_real
_atom_type_scat_dispersion_imag
_atom_type_scat_source
C C 0.0181 0.0091 'International Tables Vol C Tables 4.2.6.8 and 6.1.1.4'
H H 0.0000 0.0000 'International Tables Vol C Tables 4.2.6.8 and 6.1.1.4'
Co Co -2.3653 3.6143 'International Tables Vol C Tables 4.2.6.8 and 6.1.1.4'
N N 0.0311 0.0180 'International Tables Vol C Tables 4.2.6.8 and 6.1.1.4'
O O 0.0492 0.0322 'International Tables Vol C Tables 4.2.6.8 and 6.1.1.4'

loop_
_geom_angle_atom_site_label_1
_geom_angle_atom_site_label_2
_geom_angle_atom_site_label_3
_geom_angle
_geom_angle_site_symmetry_1
_geom_angle_site_symmetry_3
_geom_angle_publ_flag
O1 Co1 O2 60.28(12) . . ?
O1 Co1 N2 86.56(12) . . ?
O1 Co1 C1 30.28(12) . . ?
O2 Co1 C1 30.04(13) . . ?
O3 Co1 O1 89.16(14) 6 . ?
O3 Co1 O2 148.93(12) 6 . ?
O3 Co1 O4 119.66(14) 6 18_546 ?
O3 Co1 N1 92.20(13) 6 . ?
O3 Co1 N2 89.22(14) 6 . ?
O3 Co1 C1 119.37(15) 6 . ?
O4 Co1 O1 149.75(14) 18_546 . ?
O4 Co1 O2 91.41(13) 18_546 . ?
O4 Co1 N1 89.77(12) 18_546 . ?
O4 Co1 N2 84.97(12) 18_546 . ?
O4 Co1 C1 120.53(16) 18_546 . ?
N1 Co1 O1 98.70(12) . . ?
N1 Co1 O2 87.48(14) . . ?
N1 Co1 N2 174.56(13) . . ?
N1 Co1 C1 94.67(14) . . ?
N2 Co1 O2 94.01(14) . . ?
N2 Co1 C1 89.20(14) . . ?
C1 O1 Co1 90.0(3) . . ?
C1 O2 Co1 88.5(3) . . ?
C8 O3 Co1 164.0(3) . 8_544 ?
C8 O4 Co1 117.8(3) . 17_556 ?
C9 N1 Co1 118.5(3) . . ?
C9 N1 C13 115.6(3) . . ?
C13 N1 Co1 125.9(3) . . ?
C16 N2 Co1 121.3(3) . . ?
C20 N2 Co1 123.0(3) . . ?
C20 N2 C16 115.6(3) . . ?
O1 C1 Co1 59.7(3) . . ?
O1 C1 C2 119.1(4) . . ?
O2 C1 Co1 61.5(3) . . ?
O2 C1 O1 121.1(5) . . ?
O2 C1 C2 119.8(5) . . ?
C2 C1 Co1 175.7(3) . . ?
C3 C2 C1 118.2(4) . . ?
C7 C2 C1 121.7(4) . . ?
C7 C2 C3 119.9(5) . . ?
C2 C3 H3 119.9 . . ?
C4 C3 C2 120.2(5) . . ?
C4 C3 H3 119.9 . . ?
C3 C4 C5 119.6(4) . . ?
C3 C4 C8 119.3(5) . . ?
C5 C4 C8 120.9(5) . . ?
C4 C5 H5 120.1 . . ?
C6 C5 C4 119.8(5) . . ?
C6 C5 H5 120.1 . . ?
C5 C6 H6 119.8 . . ?
C7 C6 C5 120.3(5) . . ?
C7 C6 H6 119.8 . . ?
C2 C7 H7 120.0 . . ?
C6 C7 C2 120.1(5) . . ?
C6 C7 H7 120.0 . . ?
O3 C8 O4 122.9(4) . . ?
O3 C8 C4 118.7(5) . . ?
O4 C8 C4 118.4(5) . . ?
N1 C9 H9 117.9 . . ?
N1 C9 C10 124.2(4) . . ?
C10 C9 H9 117.9 . . ?
C9 C10 H10 120.4 . . ?
C11 C10 C9 119.1(4) . . ?
C11 C10 H10 120.4 . . ?
C10 C11 C12 117.2(4) . . ?
C10 C11 C14 121.6(4) . . ?
C12 C11 C14 121.2(4) . . ?
C11 C12 H12 120.1 . . ?
C13 C12 C11 119.8(4) . . ?
C13 C12 H12 120.1 . . ?
N1 C13 C12 124.0(4) . . ?
N1 C13 H13 118.0 . . ?
C12 C13 H13 118.0 . . ?
C15 C14 C11 120.5(4) . . ?
C15 C14 C11 120.2(4) 3_655 . ?
C15 C14 C15 119.3(4) . 3_655 ?
C14 C15 C14 120.7(4) . 2_545 ?
C14 C15 H15 119.6 . . ?
C14 C15 H15 119.6 2_545 . ?
N2 C16 H16 117.9 . . ?
N2 C16 C17 124.2(4) . . ?
C17 C16 H16 117.9 . . ?
C16 C17 H17 120.4 . . ?
C16 C17 C18 119.1(4) . . ?
C18 C17 H17 120.4 . . ?
C17 C18 C21 121.0(4) . . ?
C19 C18 C17 117.3(4) . . ?
C19 C18 C21 121.6(4) . . ?
C18 C19 H19 120.5 . . ?
C20 C19 C18 119.0(4) . . ?
C20 C19 H19 120.5 . . ?
N2 C20 C19 124.7(4) . . ?
N2 C20 H20 117.6 . . ?
C19 C20 H20 117.6 . . ?
C22 C21 C18 120.2(3) . . ?
C22 C21 C18 120.5(4) 2_655 . ?
C22 C21 C22 119.2(4) . 2_655 ?
C21 C22 C21 120.8(4) . 3_665 ?
C21 C22 H22 119.6 3_665 . ?
C21 C22 H22 119.6 . . ?

loop_
_geom_bond_atom_site_label_1
_geom_bond_atom_site_label_2
_geom_bond_distance
_geom_bond_site_symmetry_2
_geom_bond_publ_flag
Co1 O1 2.154(3) . ?
Co1 O2 2.193(4) . ?
Co1 O3 2.019(4) 6 ?
Co1 O4 2.060(3) 18_546 ?
Co1 N1 2.118(3) . ?
Co1 N2 2.159(3) . ?
Co1 C1 2.495(5) . ?
O1 C1 1.258(6) . ?
O2 C1 1.249(5) . ?
O3 C8 1.242(6) . ?
O4 C8 1.255(6) . ?
N1 C9 1.339(5) . ?
N1 C13 1.338(5) . ?
N2 C16 1.341(5) . ?
N2 C20 1.327(5) . ?
C1 C2 1.516(7) . ?
C2 C3 1.399(6) . ?
C2 C7 1.371(7) . ?
C3 H3 0.9300 . ?
C3 C4 1.366(6) . ?
C4 C5 1.391(7) . ?
C4 C8 1.502(6) . ?
C5 H5 0.9300 . ?
C5 C6 1.385(6) . ?
C6 H6 0.9300 . ?
C6 C7 1.370(7) . ?
C7 H7 0.9300 . ?
C9 H9 0.9300 . ?
C9 C10 1.387(6) . ?
C10 H10 0.9300 . ?
C10 C11 1.379(6) . ?
C11 C12 1.385(6) . ?
C11 C14 1.486(5) . ?
C12 H12 0.9300 . ?
C12 C13 1.374(5) . ?
C13 H13 0.9300 . ?
C14 C15 1.407(5) 3_655 ?
C14 C15 1.389(5) . ?
C15 H15 0.9300 . ?
C16 H16 0.9300 . ?
C16 C17 1.380(6) . ?
C17 H17 0.9300 . ?
C17 C18 1.388(6) . ?
C18 C19 1.384(6) . ?
C18 C21 1.493(5) . ?
C19 H19 0.9300 . ?
C19 C20 1.383(5) . ?
C20 H20 0.9300 . ?
C21 C22 1.391(5) . ?
C21 C22 1.394(5) 2_655 ?
C22 H22 0.9300 . ?

loop_
_geom_torsion_atom_site_label_1
_geom_torsion_atom_site_label_2
_geom_torsion_atom_site_label_3
_geom_torsion_atom_site_label_4
_geom_torsion
_geom_torsion_site_symmetry_1
_geom_torsion_site_symmetry_2
_geom_torsion_site_symmetry_3
_geom_torsion_site_symmetry_4
_geom_torsion_publ_flag
Co1 O1 C1 O2 4.1(4) . . . . ?
Co1 O1 C1 C2 -175.2(3) . . . . ?
Co1 O2 C1 O1 -4.0(4) . . . . ?
Co1 O2 C1 C2 175.3(3) . . . . ?
Co1 O3 C8 O4 94.2(12) 8_544 . . . ?
Co1 O3 C8 C4 -83.6(12) 8_544 . . . ?
Co1 O4 C8 O3 -19.8(5) 17_556 . . . ?
Co1 O4 C8 C4 158.1(3) 17_556 . . . ?
Co1 N1 C9 C10 -179.7(4) . . . . ?
Co1 N1 C13 C12 179.4(3) . . . . ?
Co1 N2 C16 C17 176.6(4) . . . . ?
Co1 N2 C20 C19 -178.0(4) . . . . ?
O1 C1 C2 C3 23.8(6) . . . . ?
O1 C1 C2 C7 -160.5(4) . . . . ?
O2 C1 C2 C3 -155.5(4) . . . . ?
O2 C1 C2 C7 20.2(6) . . . . ?
N1 C9 C10 C11 -0.3(8) . . . . ?
N2 C16 C17 C18 0.7(8) . . . . ?
C1 C2 C3 C4 175.3(4) . . . . ?
C1 C2 C7 C6 -177.7(4) . . . . ?
C2 C3 C4 C5 1.7(6) . . . . ?
C2 C3 C4 C8 -173.8(4) . . . . ?
C3 C2 C7 C6 -2.1(7) . . . . ?
C3 C4 C5 C6 -0.4(7) . . . . ?
C3 C4 C8 O3 171.1(4) . . . . ?
C3 C4 C8 O4 -6.8(6) . . . . ?
C4 C5 C6 C7 -2.2(8) . . . . ?
C5 C4 C8 O3 -4.3(6) . . . . ?
C5 C4 C8 O4 177.8(4) . . . . ?
C5 C6 C7 C2 3.5(8) . . . . ?
C7 C2 C3 C4 -0.5(6) . . . . ?
C8 C4 C5 C6 175.0(4) . . . . ?
C9 N1 C13 C12 -1.6(7) . . . . ?
C9 C10 C11 C12 -0.1(7) . . . . ?
C9 C10 C11 C14 -179.2(5) . . . . ?
C10 C11 C12 C13 -0.3(7) . . . . ?
C10 C11 C14 C15 -146.0(5) . . . . ?
C10 C11 C14 C15 33.1(7) . . . 3_655 ?
C11 C12 C13 N1 1.2(7) . . . . ?
C11 C14 C15 C14 178.4(3) . . . 2_545 ?
C12 C11 C14 C15 35.0(7) . . . . ?
C12 C11 C14 C15 -146.0(5) . . . 3_655 ?
C13 N1 C9 C10 1.1(7) . . . . ?
C14 C11 C12 C13 178.8(4) . . . . ?
C15 C14 C15 C14 -0.7(10) 3_655 . . 2_545 ?
C16 N2 C20 C19 -0.4(7) . . . . ?
C16 C17 C18 C19 1.2(7) . . . . ?
C16 C17 C18 C21 179.5(4) . . . . ?
C17 C18 C19 C20 -2.5(7) . . . . ?
C17 C18 C21 C22 -32.5(7) . . . . ?
C17 C18 C21 C22 149.2(5) . . . 2_655 ?
C18 C19 C20 N2 2.2(8) . . . . ?
C18 C21 C22 C21 -178.4(3) . . . 3_665 ?
C19 C18 C21 C22 -32.6(7) . . . 2_655 ?
C19 C18 C21 C22 145.8(5) . . . . ?
C20 N2 C16 C17 -1.1(7) . . . . ?
C21 C18 C19 C20 179.2(4) . . . . ?
C22 C21 C22 C21 0.0(10) 2_655 . . 3_665 ?

loop_
_platon_squeeze_void_nr
_platon_squeeze_void_average_x
_platon_squeeze_void_average_y
_platon_squeeze_void_average_z
_platon_squeeze_void_volume
_platon_squeeze_void_count_electrons
_platon_squeeze_void_content
1 -0.008 -0.006 -0.002 7130 1783 ' '
